data_7037464
loop_
_publ_author_name
'Kelsey, Rachael A.'
'Miller, David A.'
'Parkin, Sean R.'
'Liu, Kun'
'Remias, Joe E.'
'Yang, Yue'
'Lightstone, Felice C.'
'Liu, Kunlei'
'Lippert, Cameron A.'
'Odom, Susan A.'

_publ_section_title
;
 Carbonic anhydrase mimics for enhanced CO2 absorption in an amine-based
 capture solvent.
;
_journal_issue 1
_journal_name_full 'Dalton transactions (Cambridge, England : 2003)'
_journal_page_first 324
_journal_page_last 333
_journal_paper_doi 10.1039/c5dt02943k
_journal_volume 45
_journal_year 2015
_chemical_formula_moiety 'C50 H28 Cl F3 N4 O6 Zn3'
_chemical_formula_sum 'C50 H28 Cl F3 N4 O6 Zn3'
_chemical_formula_weight 1069.32
_space_group_crystal_system monoclinic
_space_group_IT_number 15
_space_group_name_Hall '-C 2yc'
_space_group_name_H-M_alt 'C 1 2/c 1'
_symmetry_space_group_name_Hall '-C 2yc'
_symmetry_space_group_name_H-M 'C 1 2/c 1'
_atom_sites_solution_hydrogens difmap
_atom_sites_solution_primary direct
_atom_sites_solution_secondary difmap
_audit_creation_method 'SHELXL-2014/7 and CIFFIX'
_audit_update_record
;
2015-07-30 deposited with the CCDC.
2015-11-13 downloaded from the CCDC.
;
_cell_angle_alpha 90
_cell_angle_beta 127.333(1)
_cell_angle_gamma 90
_cell_formula_units_Z 8
_cell_length_a 30.6840(5)
_cell_length_b 19.1772(3)
_cell_length_c 19.8222(3)
_cell_measurement_reflns_used 9981
_cell_measurement_temperature 90.0(2)
_cell_measurement_theta_max 68.28
_cell_measurement_theta_min 2.93
_cell_volume 9274.4(3)
_computing_cell_refinement '<i>APEX2</i> (Bruker-AXS, 2006)'
_computing_data_collection '<i>APEX2</i> (Bruker-AXS, 2006)'
_computing_data_reduction '<i>APEX2</i> (Bruker-AXS, 2006)'
_computing_molecular_graphics '<i>XP in SHELXTL</i> (Sheldrick, 2008)'
_computing_publication_material '<i>SHELX</i> (Sheldrick, 2008) and <i>CIFFIX</i> (Parkin, 2013)'
_computing_structure_refinement '<i>SHELXL-2014/7</i> (Sheldrick, 2015b)'
_computing_structure_solution '<i>SHELXT</i> (Sheldrick, 2015a)'
_diffrn_ambient_temperature 90.0(2)
_diffrn_detector_area_resol_mean 5.6
_diffrn_measured_fraction_theta_full 0.997
_diffrn_measured_fraction_theta_max 0.989
_diffrn_measurement_device_type 'Bruker X8 Proteum diffractometer'
_diffrn_measurement_method '\f and \w scans'
_diffrn_radiation_type CuK\a
_diffrn_radiation_wavelength 1.54178
_diffrn_reflns_av_R_equivalents 0.0455
_diffrn_reflns_av_unetI/netI 0.0524
_diffrn_reflns_laue_measured_fraction_full 0.997
_diffrn_reflns_laue_measured_fraction_max 0.989
_diffrn_reflns_limit_h_max 36
_diffrn_reflns_limit_h_min -36
_diffrn_reflns_limit_k_max 23
_diffrn_reflns_limit_k_min -23
_diffrn_reflns_limit_l_max 23
_diffrn_reflns_limit_l_min -23
_diffrn_reflns_number 65553
_diffrn_reflns_point_group_measured_fraction_full 0.997
_diffrn_reflns_point_group_measured_fraction_max 0.989
_diffrn_reflns_theta_full 67.679
_diffrn_reflns_theta_max 68.610
_diffrn_reflns_theta_min 2.931
_diffrn_source 'fine-focus rotating anode'
_exptl_absorpt_coefficient_mu 2.901
_exptl_absorpt_correction_T_max 0.896
_exptl_absorpt_correction_T_min 0.589
_exptl_absorpt_correction_type multi-scan
_exptl_absorpt_process_details '<i>SADABS</i> (Krause et al., 2015)'
_exptl_crystal_colour yellow
_exptl_crystal_density_diffrn 1.532
_exptl_crystal_description rhomb
_exptl_crystal_F_000 4304
_exptl_crystal_size_max 0.120
_exptl_crystal_size_mid 0.080
_exptl_crystal_size_min 0.060
_refine_diff_density_max 1.389
_refine_diff_density_min -0.954
_refine_diff_density_rms 0.075
_refine_ls_extinction_method none
_refine_ls_goodness_of_fit_ref 1.060
_refine_ls_hydrogen_treatment constr
_refine_ls_matrix_type full
_refine_ls_number_parameters 604
_refine_ls_number_reflns 8471
_refine_ls_number_restraints 705
_refine_ls_restrained_S_all 1.031
_refine_ls_R_factor_all 0.0550
_refine_ls_R_factor_gt 0.0423
_refine_ls_shift/su_max 0.001
_refine_ls_shift/su_mean 0.000
_refine_ls_structure_factor_coef Fsqd
_refine_ls_weighting_details 'w=1/[\s^2^(Fo^2^)+(0.0496P)^2^+19.8941P] where P=(Fo^2^+2Fc^2^)/3'
_refine_ls_weighting_scheme calc
_refine_ls_wR_factor_gt 0.1129
_refine_ls_wR_factor_ref 0.1194
_reflns_Friedel_coverage 0.000
_reflns_number_gt 6695
_reflns_number_total 8471
_reflns_threshold_expression 'I > 2\s(I)'
_cod_data_source_file c5dt02943k2.cif
_cod_data_source_block x12276
_cod_depositor_comments 'Adding full bibliography for 7037463--7037464.cif.'
_cod_database_code 7037464
_shelx_shelxl_version_number 2014/7
_shelx_space_group_comment
; 
The symmetry employed for this shelxl refinement is uniquely defined 
by the following loop, which should always be used as a source of 
symmetry information in preference to the above space-group names. 
They are only intended as comments. 
;
_shelx_estimated_absorpt_t_min 0.722
_shelx_estimated_absorpt_t_max 0.845
_exptl_absorpt_special_details
; 
In addition to absorption, multi-scan techniques also correct other slowly 
varying changes in scale factor over reciprocal space, such as those caused 
by x-ray beam inhomogeneity, goniometer imperfection, crystal decomposition, 
crystal longer than the x-ray beam cross section, absorption by the crystal 
mount etc.  These account, by and large, for much of the difference between 
estimated values of Tmin and Tmax and the _exptl_absorpt_correction_ values. 
;

loop_
_space_group_symop_operation_xyz
'x, y, z'
'-x, y, -z+1/2'
'x+1/2, y+1/2, z'
'-x+1/2, y+1/2, -z+1/2'
'-x, -y, -z'
'x, -y, z-1/2'
'-x+1/2, -y+1/2, -z'
'x+1/2, -y+1/2, z-1/2'

loop_
_atom_site_label
_atom_site_type_symbol
_atom_site_fract_x
_atom_site_fract_y
_atom_site_fract_z
_atom_site_U_iso_or_equiv
_atom_site_adp_type
_atom_site_occupancy
_atom_site_site_symmetry_order
_atom_site_calc_flag
_atom_site_refinement_flags_posn
_atom_site_refinement_flags_adp
Zn1 Zn 0.27584(2) 0.68716(2) 0.29130(3) 0.02551(12) Uani 1 1 d . U
Zn2 Zn 0.40981(2) 0.61449(2) 0.43337(3) 0.03234(13) Uani 1 1 d . U
Zn3 Zn 0.36571(2) 0.61670(2) 0.25543(3) 0.03205(13) Uani 1 1 d . U
Cl1 Cl 0.37347(4) 0.61898(5) 0.15157(6) 0.0395(2) Uani 1 1 d . U
N1 N 0.26203(12) 0.77846(14) 0.2225(2) 0.0327(6) Uani 1 1 d . U
N2 N 0.29907(11) 0.76367(14) 0.38305(18) 0.0294(6) Uani 1 1 d . U
N3 N 0.46394(12) 0.67817(17) 0.5314(2) 0.0398(7) Uani 1 1 d . U
N4 N 0.45058(11) 0.53907(17) 0.52428(18) 0.0358(6) Uani 1 1 d . U
O1 O 0.29160(9) 0.64471(12) 0.21383(14) 0.0320(5) Uani 1 1 d . U
O2 O 0.33502(9) 0.63116(11) 0.39566(14) 0.0274(5) Uani 1 1 d . U
O3 O 0.41307(10) 0.67820(12) 0.35651(17) 0.0376(6) Uani 1 1 d . U
O4 O 0.39383(10) 0.54425(13) 0.34624(15) 0.0342(5) Uani 1 1 d . U
O5 O 0.20920(9) 0.63715(11) 0.25972(14) 0.0281(5) Uani 1 1 d . U
O6 O 0.17951(10) 0.71050(12) 0.31250(16) 0.0335(5) Uani 1 1 d . U
C1 C 0.25240(14) 0.6523(2) 0.1290(2) 0.0341(7) Uani 1 1 d . U
C2 C 0.23670(15) 0.5947(2) 0.0763(2) 0.0373(8) Uani 1 1 d . U
H2 H 0.2540 0.5511 0.1005 0.045 Uiso 1 1 calc R U
C3 C 0.19669(17) 0.5993(2) -0.0102(2) 0.0461(9) Uani 1 1 d . U
H3 H 0.1867 0.5591 -0.0448 0.055 Uiso 1 1 calc R U
C4 C 0.17122(18) 0.6621(3) -0.0465(3) 0.0515(10) Uani 1 1 d . U
H4 H 0.1430 0.6653 -0.1059 0.062 Uiso 1 1 calc R U
C5 C 0.18695(16) 0.7200(2) 0.0039(3) 0.0462(9) Uani 1 1 d . U
H5 H 0.1698 0.7633 -0.0218 0.055 Uiso 1 1 calc R U
C6 C 0.22752(15) 0.7177(2) 0.0923(2) 0.0364(8) Uani 1 1 d . U
C7 C 0.24315(14) 0.7820(2) 0.1414(2) 0.0364(8) Uani 1 1 d . U
C8 C 0.23894(16) 0.8482(2) 0.1054(3) 0.0454(9) Uani 1 1 d . U
H8 H 0.2260 0.8512 0.0481 0.055 Uiso 1 1 calc R U
C9 C 0.25340(16) 0.9072(2) 0.1528(3) 0.049(1) Uani 1 1 d . U
H9 H 0.2503 0.9511 0.1280 0.059 Uiso 1 1 calc R U
C10 C 0.27275(16) 0.9041(2) 0.2373(3) 0.0450(9) Uani 1 1 d . U
C11 C 0.27692(14) 0.83713(18) 0.2700(3) 0.0373(8) Uani 1 1 d . U
C12 C 0.29785(14) 0.82940(17) 0.3564(3) 0.0357(8) Uani 1 1 d . U
C13 C 0.31540(16) 0.88736(19) 0.4097(3) 0.0435(9) Uani 1 1 d . U
C14 C 0.33526(17) 0.8743(2) 0.4940(3) 0.0487(10) Uani 1 1 d . U
H14 H 0.3486 0.9118 0.5331 0.058 Uiso 1 1 calc R U
C15 C 0.33551(15) 0.8083(2) 0.5199(3) 0.0417(9) Uani 1 1 d . U
H15 H 0.3484 0.8001 0.5765 0.050 Uiso 1 1 calc R U
C16 C 0.31645(13) 0.75237(18) 0.4619(2) 0.0322(7) Uani 1 1 d . U
C17 C 0.31396(12) 0.68027(17) 0.4846(2) 0.0289(7) Uani 1 1 d . U
C18 C 0.30001(14) 0.66732(19) 0.5396(2) 0.0331(7) Uani 1 1 d . U
H18 H 0.2935 0.7055 0.5629 0.040 Uiso 1 1 calc R U
C19 C 0.29570(15) 0.6003(2) 0.5598(2) 0.0380(8) Uani 1 1 d . U
H19 H 0.2837 0.5925 0.5934 0.046 Uiso 1 1 calc R U
C20 C 0.30885(14) 0.54409(19) 0.5313(2) 0.0327(7) Uani 1 1 d . U
H20 H 0.3079 0.4980 0.5479 0.039 Uiso 1 1 calc R U
C21 C 0.32344(13) 0.55559(18) 0.4783(2) 0.0288(7) Uani 1 1 d . U
H21 H 0.3330 0.5171 0.4594 0.035 Uiso 1 1 calc R U
C22 C 0.32432(12) 0.62306(17) 0.4521(2) 0.0259(6) Uani 1 1 d . U
C23 C 0.29003(18) 0.9629(2) 0.2931(3) 0.0539(11) Uani 1 1 d . U
H23 H 0.2866 1.0085 0.2716 0.065 Uiso 1 1 calc R U
C24 C 0.31080(17) 0.9550(2) 0.3743(3) 0.0526(10) Uani 1 1 d . U
H24 H 0.3229 0.9950 0.4097 0.063 Uiso 1 1 calc R U
C25 C 0.41647(15) 0.7480(2) 0.3651(3) 0.0399(8) Uani 1 1 d . U
C26 C 0.39573(15) 0.7878(2) 0.2929(3) 0.0438(9) Uani 1 1 d . U
H26 H 0.3801 0.7646 0.2405 0.053 Uiso 1 1 calc R U
C27 C 0.39705(17) 0.8600(2) 0.2944(3) 0.0506(10) Uani 1 1 d . U
H27 H 0.3827 0.8862 0.2443 0.061 Uiso 1 1 calc R U
C28 C 0.42004(17) 0.8929(2) 0.3716(3) 0.0542(11) Uani 1 1 d . U
H28 H 0.4212 0.9424 0.3743 0.065 Uiso 1 1 calc R U
C29 C 0.44108(16) 0.8551(2) 0.4442(3) 0.0519(10) Uani 1 1 d . U
H29 H 0.4555 0.8793 0.4956 0.062 Uiso 1 1 calc R U
C30 C 0.44201(15) 0.7819(2) 0.4450(3) 0.0434(9) Uani 1 1 d . U
C31 C 0.47101(15) 0.7455(2) 0.5281(3) 0.0451(9) Uani 1 1 d . U
C32 C 0.50986(18) 0.7813(2) 0.6068(3) 0.0563(11) Uani 1 1 d . U
H32 H 0.5163 0.8297 0.6068 0.068 Uiso 1 1 calc R U
C33 C 0.53739(18) 0.7455(3) 0.6815(3) 0.0582(11) Uani 1 1 d . U
H33 H 0.5618 0.7703 0.7330 0.070 Uiso 1 1 calc R U
C34 C 0.53103(16) 0.6737(2) 0.6851(3) 0.0496(10) Uani 1 1 d . U
C35 C 0.49289(14) 0.6412(2) 0.6055(2) 0.0407(8) Uani 1 1 d . U
C36 C 0.48588(14) 0.5680(2) 0.6024(2) 0.0382(8) Uani 1 1 d . U
C37 C 0.51635(14) 0.5269(2) 0.6769(2) 0.0423(9) Uani 1 1 d . U
C38 C 0.50736(16) 0.4556(2) 0.6660(3) 0.0469(9) Uani 1 1 d . U
H38 H 0.5255 0.4261 0.7144 0.056 Uiso 1 1 calc R U
C39 C 0.47319(16) 0.4273(2) 0.5877(2) 0.0434(9) Uani 1 1 d . U
H39 H 0.4688 0.3781 0.5818 0.052 Uiso 1 1 calc R U
C40 C 0.44366(14) 0.47018(19) 0.5141(2) 0.0343(7) Uani 1 1 d . U
C41 C 0.40682(14) 0.44058(19) 0.4282(2) 0.0331(7) Uani 1 1 d . U
C42 C 0.39320(15) 0.36877(19) 0.4212(2) 0.0377(8) Uani 1 1 d . U
H42 H 0.4062 0.3439 0.4716 0.045 Uiso 1 1 calc R U
C43 C 0.36262(16) 0.3339(2) 0.3462(2) 0.0400(8) Uani 1 1 d . U
H43 H 0.3554 0.2855 0.3449 0.048 Uiso 1 1 calc R U
C44 C 0.34205(16) 0.3697(2) 0.2717(3) 0.0392(8) Uani 1 1 d . U
H44 H 0.3210 0.3459 0.2188 0.047 Uiso 1 1 calc R U
C45 C 0.35246(14) 0.44012(19) 0.2750(2) 0.0339(7) Uani 1 1 d . U
H45 H 0.3371 0.4645 0.2234 0.041 Uiso 1 1 calc R U
C46 C 0.38443(14) 0.47672(17) 0.3507(2) 0.0312(7) Uani 1 1 d . U
C47 C 0.56013(15) 0.6314(3) 0.7597(3) 0.0498(10) Uani 1 1 d . U
H47 H 0.5847 0.6532 0.8134 0.060 Uiso 1 1 calc R U
C48 C 0.55379(16) 0.5615(3) 0.7563(3) 0.0492(10) Uani 1 1 d . U
H48 H 0.5744 0.5350 0.8072 0.059 Uiso 1 1 calc R U
C49 C 0.18165(12) 0.65549(16) 0.28430(19) 0.0248(6) Uani 1 1 d . U
C50 C 0.14453(14) 0.59565(18) 0.2758(2) 0.0334(7) Uani 1 1 d . U
F1 F 0.11191(9) 0.61492(11) 0.29552(16) 0.0456(5) Uani 1 1 d . U
F2 F 0.17340(11) 0.54190(12) 0.3247(2) 0.0640(8) Uani 1 1 d . U
F3 F 0.11088(11) 0.57192(15) 0.19577(17) 0.0662(8) Uani 1 1 d . U

loop_
_atom_site_aniso_label
_atom_site_aniso_U_11
_atom_site_aniso_U_22
_atom_site_aniso_U_33
_atom_site_aniso_U_23
_atom_site_aniso_U_13
_atom_site_aniso_U_12
Zn1 0.0287(2) 0.0227(2) 0.0326(2) 0.00386(17) 0.0225(2) 0.00175(16)
Zn2 0.0263(2) 0.0346(3) 0.0370(3) 0.00032(19) 0.0197(2) 0.00080(18)
Zn3 0.0352(3) 0.0311(3) 0.0397(3) 0.00545(19) 0.0278(2) 0.00490(18)
Cl1 0.0436(5) 0.0434(5) 0.0402(5) 0.0052(4) 0.0300(4) 0.0061(4)
N1 0.0332(14) 0.0273(14) 0.0505(17) 0.0119(12) 0.0321(14) 0.0067(11)
N2 0.0258(13) 0.0245(13) 0.0417(15) -0.0011(11) 0.0225(13) -0.0024(10)
N3 0.0278(14) 0.0451(18) 0.0461(17) -0.0074(13) 0.0222(14) -0.0072(12)
N4 0.0251(14) 0.0482(17) 0.0339(15) 0.0036(12) 0.0178(13) 0.0046(12)
O1 0.0342(12) 0.0359(13) 0.0344(12) 0.008(1) 0.0252(11) 0.0082(10)
O2 0.0265(11) 0.0295(12) 0.0309(11) 0.0031(9) 0.0199(10) 0.0020(9)
O3 0.0399(13) 0.0320(13) 0.0491(15) -0.0009(10) 0.0312(12) -0.0044(10)
O4 0.0379(13) 0.0351(13) 0.0357(13) 0.0049(10) 0.0256(12) 0.007(1)
O5 0.0325(12) 0.0269(11) 0.0333(12) -0.0037(9) 0.0242(11) -0.0039(9)
O6 0.0385(13) 0.0249(12) 0.0443(14) -0.0067(10) 0.0288(12) -0.0024(9)
C1 0.0341(17) 0.047(2) 0.0346(17) 0.0115(14) 0.0277(15) 0.0061(14)
C2 0.0426(19) 0.044(2) 0.0394(18) 0.0061(15) 0.0324(17) 0.0059(15)
C3 0.050(2) 0.062(3) 0.040(2) 0.0011(17) 0.0338(19) -0.0005(18)
C4 0.052(2) 0.072(3) 0.038(2) 0.0141(19) 0.031(2) 0.008(2)
C5 0.043(2) 0.061(2) 0.043(2) 0.0235(17) 0.0305(18) 0.0145(18)
C6 0.0362(18) 0.046(2) 0.0407(19) 0.0131(15) 0.0303(16) 0.0082(14)
C7 0.0327(18) 0.0406(19) 0.048(2) 0.0218(15) 0.0308(17) 0.0121(14)
C8 0.038(2) 0.047(2) 0.064(2) 0.0276(18) 0.038(2) 0.0126(16)
C9 0.040(2) 0.040(2) 0.080(3) 0.0289(19) 0.043(2) 0.0126(16)
C10 0.0389(19) 0.0297(18) 0.080(3) 0.0159(17) 0.044(2) 0.0071(15)
C11 0.0336(18) 0.0293(17) 0.061(2) 0.0095(15) 0.0348(18) 0.0039(13)
C12 0.0325(17) 0.0244(16) 0.059(2) 0.0002(14) 0.0326(17) -0.0006(13)
C13 0.0358(19) 0.0294(18) 0.072(2) -0.0068(16) 0.0358(19) -0.0054(14)
C14 0.043(2) 0.034(2) 0.070(3) -0.0188(17) 0.035(2) -0.0102(16)
C15 0.0372(19) 0.0354(19) 0.050(2) -0.0134(16) 0.0252(18) -0.0055(15)
C16 0.0254(16) 0.0307(17) 0.0415(18) -0.0062(13) 0.0208(15) -0.0018(13)
C17 0.0206(15) 0.0327(17) 0.0251(15) -0.0056(12) 0.0096(13) -0.0033(12)
C18 0.0309(17) 0.0398(19) 0.0261(16) -0.0050(13) 0.0160(15) 0.0001(14)
C19 0.0346(18) 0.054(2) 0.0255(17) 0.0007(15) 0.0181(16) -0.0007(15)
C20 0.0310(17) 0.0392(19) 0.0219(16) 0.0030(13) 0.0128(14) -0.0039(14)
C21 0.0237(15) 0.0332(17) 0.0264(16) 0.0010(13) 0.0136(14) -0.0009(13)
C22 0.0183(14) 0.0325(17) 0.0240(15) -0.0024(12) 0.0113(13) -0.0041(12)
C23 0.053(2) 0.0266(19) 0.102(3) 0.0103(19) 0.057(3) 0.0019(16)
C24 0.049(2) 0.0251(19) 0.097(3) -0.0070(19) 0.051(2) -0.0060(16)
C25 0.0340(18) 0.0358(19) 0.058(2) -0.0009(16) 0.0321(18) -0.0013(14)
C26 0.037(2) 0.0359(19) 0.065(2) 0.0015(17) 0.035(2) -0.0005(15)
C27 0.042(2) 0.035(2) 0.074(3) 0.0073(18) 0.035(2) 0.0035(16)
C28 0.043(2) 0.033(2) 0.087(3) -0.0025(19) 0.040(2) -0.0013(16)
C29 0.036(2) 0.045(2) 0.071(3) -0.0063(19) 0.030(2) -0.0055(16)
C30 0.0324(18) 0.0357(19) 0.069(2) -0.0038(16) 0.0341(18) -0.0050(14)
C31 0.0321(18) 0.050(2) 0.056(2) -0.0066(17) 0.0285(18) -0.0052(16)
C32 0.047(2) 0.050(2) 0.066(3) -0.0117(19) 0.031(2) -0.0179(19)
C33 0.045(2) 0.073(3) 0.052(2) -0.019(2) 0.027(2) -0.019(2)
C34 0.0313(19) 0.066(3) 0.051(2) -0.0104(18) 0.0240(18) -0.0117(17)
C35 0.0220(16) 0.062(2) 0.0380(18) -0.0056(16) 0.0182(15) -0.0047(15)
C36 0.0234(16) 0.051(2) 0.0398(18) -0.0020(15) 0.0192(15) 0.0006(14)
C37 0.0267(17) 0.067(2) 0.0351(18) 0.0002(16) 0.0198(16) 0.0002(16)
C38 0.040(2) 0.056(2) 0.045(2) 0.0095(17) 0.0253(18) 0.0082(17)
C39 0.042(2) 0.048(2) 0.041(2) 0.0093(16) 0.0259(18) 0.0101(17)
C40 0.0314(17) 0.0385(18) 0.0389(18) 0.0074(14) 0.0243(16) 0.0092(14)
C41 0.0311(17) 0.0364(18) 0.0365(17) 0.0069(13) 0.0229(15) 0.0099(13)
C42 0.0387(19) 0.0354(19) 0.045(2) 0.0130(15) 0.0286(17) 0.0099(14)
C43 0.046(2) 0.0332(19) 0.049(2) 0.0063(15) 0.0330(19) 0.0063(15)
C44 0.043(2) 0.0369(19) 0.047(2) 0.0035(15) 0.0321(18) 0.0046(15)
C45 0.0384(18) 0.0359(18) 0.0357(18) 0.0082(14) 0.0269(16) 0.0095(14)
C46 0.0340(17) 0.0283(16) 0.0424(18) 0.0083(13) 0.0290(16) 0.0099(13)
C47 0.0268(18) 0.081(3) 0.039(2) -0.0126(19) 0.0185(17) -0.0098(18)
C48 0.0328(19) 0.070(3) 0.042(2) -0.0037(18) 0.0217(18) -0.0024(18)
C49 0.0262(15) 0.0229(15) 0.0236(15) 0.0031(12) 0.0142(13) 0.0027(12)
C50 0.0353(17) 0.0251(16) 0.050(2) -0.0051(14) 0.0312(17) -0.0011(13)
F1 0.0471(12) 0.0351(11) 0.0786(16) -0.009(1) 0.0506(13) -0.0043(9)
F2 0.0641(15) 0.0355(12) 0.115(2) 0.0329(13) 0.0665(16) 0.0162(11)
F3 0.0667(16) 0.0733(18) 0.0694(16) -0.0407(14) 0.0469(15) -0.0434(14)

loop_
_atom_type_symbol
_atom_type_description
_atom_type_scat_dispersion_real
_atom_type_scat_dispersion_imag
_atom_type_scat_source
C C 0.0181 0.0091 'International Tables Vol C Tables 4.2.6.8 and 6.1.1.4'
H H 0.0000 0.0000 'International Tables Vol C Tables 4.2.6.8 and 6.1.1.4'
N N 0.0311 0.0180 'International Tables Vol C Tables 4.2.6.8 and 6.1.1.4'
O O 0.0492 0.0322 'International Tables Vol C Tables 4.2.6.8 and 6.1.1.4'
Cl Cl 0.3639 0.7018 'International Tables Vol C Tables 4.2.6.8 and 6.1.1.4'
F F 0.0727 0.0534 'International Tables Vol C Tables 4.2.6.8 and 6.1.1.4'
Zn Zn -1.5491 0.6778 'International Tables Vol C Tables 4.2.6.8 and 6.1.1.4'

loop_
_geom_angle_atom_site_label_1
_geom_angle_atom_site_label_2
_geom_angle_atom_site_label_3
_geom_angle
O5 Zn1 O1 103.83(9)
O5 Zn1 O2 100.27(9)
O1 Zn1 O2 94.68(9)
O5 Zn1 N2 110.79(9)
O1 Zn1 N2 145.26(10)
O2 Zn1 N2 82.16(10)
O5 Zn1 N1 115.77(10)
O1 Zn1 N1 83.72(10)
O2 Zn1 N1 143.3(1)
N2 Zn1 N1 78.94(12)
O2 Zn2 O3 101.39(10)
O2 Zn2 O4 99.39(10)
O3 Zn2 O4 81.56(10)
O2 Zn2 N3 110.87(11)
O3 Zn2 N3 88.36(12)
O4 Zn2 N3 149.46(11)
O2 Zn2 N4 113.63(10)
O3 Zn2 N4 144.80(11)
O4 Zn2 N4 89.04(11)
N3 Zn2 N4 82.74(13)
O2 Zn2 Zn3 87.66(7)
O3 Zn2 Zn3 43.17(7)
O4 Zn2 Zn3 43.49(7)
N3 Zn2 Zn3 131.33(10)
N4 Zn2 Zn3 131.68(9)
O1 Zn3 O3 102.26(10)
O1 Zn3 O4 108.90(9)
O3 Zn3 O4 81.58(10)
O1 Zn3 Cl1 110.75(7)
O3 Zn3 Cl1 119.92(8)
O4 Zn3 Cl1 128.16(7)
O1 Zn3 Zn2 94.68(7)
O3 Zn3 Zn2 43.32(7)
O4 Zn3 Zn2 43.35(7)
Cl1 Zn3 Zn2 153.41(3)
C7 N1 C11 120.6(3)
C7 N1 Zn1 126.3(2)
C11 N1 Zn1 113.1(2)
C16 N2 C12 120.4(3)
C16 N2 Zn1 126.1(2)
C12 N2 Zn1 113.4(2)
C31 N3 C35 122.8(3)
C31 N3 Zn2 127.3(3)
C35 N3 Zn2 109.8(3)
C40 N4 C36 121.4(3)
C40 N4 Zn2 127.7(2)
C36 N4 Zn2 110.8(3)
C1 O1 Zn3 118.66(19)
C1 O1 Zn1 117.0(2)
Zn3 O1 Zn1 122.39(12)
C22 O2 Zn2 118.74(19)
C22 O2 Zn1 112.68(18)
Zn2 O2 Zn1 125.99(11)
C25 O3 Zn3 131.9(2)
C25 O3 Zn2 123.1(2)
Zn3 O3 Zn2 93.51(10)
C46 O4 Zn2 122.8(2)
C46 O4 Zn3 137.3(2)
Zn2 O4 Zn3 93.16(10)
C49 O5 Zn1 123.3(2)
O1 C1 C2 119.3(3)
O1 C1 C6 121.9(3)
C2 C1 C6 118.8(3)
C3 C2 C1 121.8(4)
C3 C2 H2 119.1
C1 C2 H2 119.1
C4 C3 C2 119.9(4)
C4 C3 H3 120.0
C2 C3 H3 120.0
C5 C4 C3 119.4(4)
C5 C4 H4 120.3
C3 C4 H4 120.3
C4 C5 C6 122.5(4)
C4 C5 H5 118.8
C6 C5 H5 118.8
C5 C6 C1 117.6(4)
C5 C6 C7 119.2(3)
C1 C6 C7 123.2(3)
N1 C7 C8 119.3(4)
N1 C7 C6 119.0(3)
C8 C7 C6 121.7(4)
C9 C8 C7 120.2(4)
C9 C8 H8 119.9
C7 C8 H8 119.9
C8 C9 C10 121.1(4)
C8 C9 H9 119.5
C10 C9 H9 119.5
C9 C10 C11 116.3(4)
C9 C10 C23 125.5(4)
C11 C10 C23 118.2(4)
N1 C11 C10 122.6(4)
N1 C11 C12 117.6(3)
C10 C11 C12 119.8(4)
N2 C12 C13 122.5(4)
N2 C12 C11 116.7(3)
C13 C12 C11 120.8(3)
C12 C13 C14 116.5(4)
C12 C13 C24 118.0(4)
C14 C13 C24 125.6(4)
C15 C14 C13 120.7(4)
C15 C14 H14 119.7
C13 C14 H14 119.7
C14 C15 C16 119.6(4)
C14 C15 H15 120.2
C16 C15 H15 120.2
N2 C16 C15 120.3(3)
N2 C16 C17 117.1(3)
C15 C16 C17 122.6(3)
C22 C17 C18 118.4(3)
C22 C17 C16 121.8(3)
C18 C17 C16 119.8(3)
C19 C18 C17 121.0(3)
C19 C18 H18 119.5
C17 C18 H18 119.5
C18 C19 C20 120.3(3)
C18 C19 H19 119.8
C20 C19 H19 119.8
C19 C20 C21 119.5(3)
C19 C20 H20 120.2
C21 C20 H20 120.2
C20 C21 C22 121.0(3)
C20 C21 H21 119.5
C22 C21 H21 119.5
O2 C22 C21 118.7(3)
O2 C22 C17 121.8(3)
C21 C22 C17 119.5(3)
C24 C23 C10 121.7(4)
C24 C23 H23 119.2
C10 C23 H23 119.2
C23 C24 C13 121.6(4)
C23 C24 H24 119.2
C13 C24 H24 119.2
O3 C25 C26 117.6(4)
O3 C25 C30 122.8(4)
C26 C25 C30 119.5(4)
C27 C26 C25 122.5(4)
C27 C26 H26 118.8
C25 C26 H26 118.8
C26 C27 C28 117.9(4)
C26 C27 H27 121.1
C28 C27 H27 121.1
C29 C28 C27 121.1(4)
C29 C28 H28 119.5
C27 C28 H28 119.5
C28 C29 C30 122.3(5)
C28 C29 H29 118.9
C30 C29 H29 118.9
C29 C30 C25 116.7(4)
C29 C30 C31 118.4(4)
C25 C30 C31 124.9(4)
N3 C31 C32 117.8(4)
N3 C31 C30 120.6(4)
C32 C31 C30 121.6(4)
C33 C32 C31 119.9(4)
C33 C32 H32 120.1
C31 C32 H32 120.1
C32 C33 C34 122.5(4)
C32 C33 H33 118.7
C34 C33 H33 118.7
C33 C34 C35 115.0(4)
C33 C34 C47 126.4(4)
C35 C34 C47 118.6(4)
N3 C35 C36 119.0(3)
N3 C35 C34 121.9(4)
C36 C35 C34 119.0(4)
N4 C36 C37 121.9(4)
N4 C36 C35 116.7(3)
C37 C36 C35 121.3(4)
C38 C37 C36 116.3(4)
C38 C37 C48 125.5(4)
C36 C37 C48 118.2(4)
C39 C38 C37 121.2(4)
C39 C38 H38 119.4
C37 C38 H38 119.4
C38 C39 C40 120.9(4)
C38 C39 H39 119.6
C40 C39 H39 119.6
N4 C40 C39 118.2(3)
N4 C40 C41 119.9(3)
C39 C40 C41 121.9(3)
C42 C41 C46 116.4(3)
C42 C41 C40 117.5(3)
C46 C41 C40 126.1(3)
C43 C42 C41 123.5(3)
C43 C42 H42 118.3
C41 C42 H42 118.3
C42 C43 C44 119.2(4)
C42 C43 H43 120.4
C44 C43 H43 120.4
C45 C44 C43 119.4(4)
C45 C44 H44 120.3
C43 C44 H44 120.3
C44 C45 C46 122.6(3)
C44 C45 H45 118.7
C46 C45 H45 118.7
O4 C46 C45 117.2(3)
O4 C46 C41 123.9(3)
C45 C46 C41 118.9(3)
C48 C47 C34 122.1(4)
C48 C47 H47 119.0
C34 C47 H47 119.0
C47 C48 C37 120.7(4)
C47 C48 H48 119.6
C37 C48 H48 119.6
O6 C49 O5 131.3(3)
O6 C49 C50 116.8(3)
O5 C49 C50 111.9(3)
F2 C50 F1 106.9(3)
F2 C50 F3 107.2(3)
F1 C50 F3 105.4(3)
F2 C50 C49 112.1(3)
F1 C50 C49 113.4(3)
F3 C50 C49 111.5(3)

loop_
_geom_bond_atom_site_label_1
_geom_bond_atom_site_label_2
_geom_bond_distance
Zn1 O5 1.985(2)
Zn1 O1 2.039(2)
Zn1 O2 2.043(2)
Zn1 N2 2.097(3)
Zn1 N1 2.098(3)
Zn2 O2 1.961(2)
Zn2 O3 2.002(2)
Zn2 O4 2.003(2)
Zn2 N3 2.027(3)
Zn2 N4 2.042(3)
Zn2 Zn3 2.9129(7)
Zn3 O1 1.966(2)
Zn3 O3 1.997(3)
Zn3 O4 2.008(2)
Zn3 Cl1 2.2117(10)
N1 C7 1.340(5)
N1 C11 1.356(5)
N2 C16 1.328(5)
N2 C12 1.358(4)
N3 C31 1.318(5)
N3 C35 1.367(5)
N4 C40 1.334(5)
N4 C36 1.359(5)
O1 C1 1.357(4)
O2 C22 1.353(4)
O3 C25 1.346(4)
O4 C46 1.341(4)
O5 C49 1.255(4)
O6 C49 1.214(4)
C1 C2 1.390(5)
C1 C6 1.417(5)
C2 C3 1.380(5)
C2 H2 0.9500
C3 C4 1.378(6)
C3 H3 0.9500
C4 C5 1.371(7)
C4 H4 0.9500
C5 C6 1.405(5)
C5 H5 0.9500
C6 C7 1.461(6)
C7 C8 1.423(5)
C8 C9 1.361(7)
C8 H8 0.9500
C9 C10 1.398(6)
C9 H9 0.9500
C10 C11 1.409(5)
C10 C23 1.437(6)
C11 C12 1.427(6)
C12 C13 1.397(5)
C13 C14 1.411(7)
C13 C24 1.441(6)
C14 C15 1.363(6)
C14 H14 0.9500
C15 C16 1.414(5)
C15 H15 0.9500
C16 C17 1.470(5)
C17 C22 1.403(5)
C17 C18 1.413(5)
C18 C19 1.377(5)
C18 H18 0.9500
C19 C20 1.385(5)
C19 H19 0.9500
C20 C21 1.387(5)
C20 H20 0.9500
C21 C22 1.400(5)
C21 H21 0.9500
C23 C24 1.332(7)
C23 H23 0.9500
C24 H24 0.9500
C25 C26 1.390(6)
C25 C30 1.427(6)
C26 C27 1.384(6)
C26 H26 0.9500
C27 C28 1.389(7)
C27 H27 0.9500
C28 C29 1.373(7)
C28 H28 0.9500
C29 C30 1.404(6)
C29 H29 0.9500
C30 C31 1.487(6)
C31 C32 1.439(6)
C32 C33 1.363(7)
C32 H32 0.9500
C33 C34 1.398(7)
C33 H33 0.9500
C34 C35 1.417(6)
C34 C47 1.428(6)
C35 C36 1.416(6)
C36 C37 1.414(6)
C37 C38 1.386(6)
C37 C48 1.429(6)
C38 C39 1.352(6)
C38 H38 0.9500
C39 C40 1.423(5)
C39 H39 0.9500
C40 C41 1.470(5)
C41 C42 1.421(5)
C41 C46 1.426(5)
C42 C43 1.359(6)
C42 H42 0.9500
C43 C44 1.386(5)
C43 H43 0.9500
C44 C45 1.380(5)
C44 H44 0.9500
C45 C46 1.386(5)
C45 H45 0.9500
C47 C48 1.351(6)
C47 H47 0.9500
C48 H48 0.9500
C49 C50 1.553(4)
C50 F2 1.321(4)
C50 F1 1.328(4)
C50 F3 1.343(4)

loop_
_geom_torsion_atom_site_label_1
_geom_torsion_atom_site_label_2
_geom_torsion_atom_site_label_3
_geom_torsion_atom_site_label_4
_geom_torsion
Zn3 O1 C1 C2 62.7(4)
Zn1 O1 C1 C2 -132.9(3)
Zn3 O1 C1 C6 -116.2(3)
Zn1 O1 C1 C6 48.1(4)
O1 C1 C2 C3 179.3(3)
C6 C1 C2 C3 -1.7(5)
C1 C2 C3 C4 0.1(6)
C2 C3 C4 C5 1.5(6)
C3 C4 C5 C6 -1.5(6)
C4 C5 C6 C1 -0.1(5)
C4 C5 C6 C7 178.3(3)
O1 C1 C6 C5 -179.4(3)
C2 C1 C6 C5 1.7(5)
O1 C1 C6 C7 2.3(5)
C2 C1 C6 C7 -176.6(3)
C11 N1 C7 C8 0.1(5)
Zn1 N1 C7 C8 -176.5(2)
C11 N1 C7 C6 180.0(3)
Zn1 N1 C7 C6 3.3(4)
C5 C6 C7 N1 151.6(3)
C1 C6 C7 N1 -30.1(5)
C5 C6 C7 C8 -28.5(5)
C1 C6 C7 C8 149.8(3)
N1 C7 C8 C9 -0.7(5)
C6 C7 C8 C9 179.4(3)
C7 C8 C9 C10 0.2(5)
C8 C9 C10 C11 0.8(5)
C8 C9 C10 C23 178.7(4)
C7 N1 C11 C10 1.0(5)
Zn1 N1 C11 C10 178.1(3)
C7 N1 C11 C12 -178.6(3)
Zn1 N1 C11 C12 -1.6(4)
C9 C10 C11 N1 -1.4(5)
C23 C10 C11 N1 -179.6(3)
C9 C10 C11 C12 178.2(3)
C23 C10 C11 C12 0.0(5)
C16 N2 C12 C13 1.3(5)
Zn1 N2 C12 C13 -175.5(3)
C16 N2 C12 C11 -178.0(3)
Zn1 N2 C12 C11 5.2(4)
N1 C11 C12 N2 -2.5(5)
C10 C11 C12 N2 177.9(3)
N1 C11 C12 C13 178.2(3)
C10 C11 C12 C13 -1.4(5)
N2 C12 C13 C14 0.6(5)
C11 C12 C13 C14 179.8(3)
N2 C12 C13 C24 -178.2(3)
C11 C12 C13 C24 1.1(5)
C12 C13 C14 C15 -1.7(6)
C24 C13 C14 C15 177.0(4)
C13 C14 C15 C16 1.0(6)
C12 N2 C16 C15 -2.0(5)
Zn1 N2 C16 C15 174.3(2)
C12 N2 C16 C17 177.0(3)
Zn1 N2 C16 C17 -6.6(4)
C14 C15 C16 N2 0.9(5)
C14 C15 C16 C17 -178.1(3)
N2 C16 C17 C22 36.1(4)
C15 C16 C17 C22 -144.9(3)
N2 C16 C17 C18 -142.9(3)
C15 C16 C17 C18 36.1(5)
C22 C17 C18 C19 -1.1(5)
C16 C17 C18 C19 178.0(3)
C17 C18 C19 C20 4.6(5)
C18 C19 C20 C21 -3.6(5)
C19 C20 C21 C22 -0.9(5)
Zn2 O2 C22 C21 -71.6(3)
Zn1 O2 C22 C21 125.5(3)
Zn2 O2 C22 C17 108.6(3)
Zn1 O2 C22 C17 -54.2(3)
C20 C21 C22 O2 -175.3(3)
C20 C21 C22 C17 4.4(5)
C18 C17 C22 O2 176.4(3)
C16 C17 C22 O2 -2.6(5)
C18 C17 C22 C21 -3.3(5)
C16 C17 C22 C21 177.6(3)
C9 C10 C23 C24 -176.3(4)
C11 C10 C23 C24 1.7(6)
C10 C23 C24 C13 -2.0(6)
C12 C13 C24 C23 0.6(6)
C14 C13 C24 C23 -178.0(4)
Zn3 O3 C25 C26 -20.0(5)
Zn2 O3 C25 C26 -153.2(3)
Zn3 O3 C25 C30 162.3(2)
Zn2 O3 C25 C30 29.1(4)
O3 C25 C26 C27 180.0(3)
C30 C25 C26 C27 -2.3(6)
C25 C26 C27 C28 -0.1(6)
C26 C27 C28 C29 0.4(6)
C27 C28 C29 C30 1.9(6)
C28 C29 C30 C25 -4.2(6)
C28 C29 C30 C31 173.5(4)
O3 C25 C30 C29 -178.1(3)
C26 C25 C30 C29 4.3(5)
O3 C25 C30 C31 4.4(5)
C26 C25 C30 C31 -173.1(3)
C35 N3 C31 C32 -1.9(5)
Zn2 N3 C31 C32 176.4(3)
C35 N3 C31 C30 174.6(3)
Zn2 N3 C31 C30 -7.1(5)
C29 C30 C31 N3 166.3(3)
C25 C30 C31 N3 -16.3(6)
C29 C30 C31 C32 -17.4(6)
C25 C30 C31 C32 160.1(4)
N3 C31 C32 C33 -0.7(6)
C30 C31 C32 C33 -177.1(4)
C31 C32 C33 C34 2.4(7)
C32 C33 C34 C35 -1.3(6)
C32 C33 C34 C47 176.5(4)
C31 N3 C35 C36 -174.9(3)
Zn2 N3 C35 C36 6.5(4)
C31 N3 C35 C34 3.0(5)
Zn2 N3 C35 C34 -175.6(3)
C33 C34 C35 N3 -1.3(5)
C47 C34 C35 N3 -179.3(3)
C33 C34 C35 C36 176.6(4)
C47 C34 C35 C36 -1.5(5)
C40 N4 C36 C37 -1.1(5)
Zn2 N4 C36 C37 175.6(3)
C40 N4 C36 C35 175.8(3)
Zn2 N4 C36 C35 -7.5(4)
N3 C35 C36 N4 0.7(5)
C34 C35 C36 N4 -177.3(3)
N3 C35 C36 C37 177.5(3)
C34 C35 C36 C37 -0.4(5)
N4 C36 C37 C38 -1.3(5)
C35 C36 C37 C38 -178.0(3)
N4 C36 C37 C48 178.1(3)
C35 C36 C37 C48 1.4(5)
C36 C37 C38 C39 3.1(6)
C48 C37 C38 C39 -176.4(4)
C37 C38 C39 C40 -2.5(6)
C36 N4 C40 C39 1.8(5)
Zn2 N4 C40 C39 -174.4(2)
C36 N4 C40 C41 -177.4(3)
Zn2 N4 C40 C41 6.4(5)
C38 C39 C40 N4 0.0(5)
C38 C39 C40 C41 179.2(4)
N4 C40 C41 C42 -168.9(3)
C39 C40 C41 C42 11.9(5)
N4 C40 C41 C46 12.9(5)
C39 C40 C41 C46 -166.2(3)
C46 C41 C42 C43 2.8(5)
C40 C41 C42 C43 -175.5(3)
C41 C42 C43 C44 -1.7(6)
C42 C43 C44 C45 -0.8(5)
C43 C44 C45 C46 2.2(5)
Zn2 O4 C46 C45 153.5(2)
Zn3 O4 C46 C45 10.8(5)
Zn2 O4 C46 C41 -28.8(4)
Zn3 O4 C46 C41 -171.5(2)
C44 C45 C46 O4 176.9(3)
C44 C45 C46 C41 -1.0(5)
C42 C41 C46 O4 -179.1(3)
C40 C41 C46 O4 -1.0(5)
C42 C41 C46 C45 -1.4(5)
C40 C41 C46 C45 176.8(3)
C33 C34 C47 C48 -175.4(4)
C35 C34 C47 C48 2.3(6)
C34 C47 C48 C37 -1.3(6)
C38 C37 C48 C47 178.8(4)
C36 C37 C48 C47 -0.6(6)
Zn1 O5 C49 O6 18.8(5)
Zn1 O5 C49 C50 -161.2(2)
O6 C49 C50 F2 -116.6(3)
O5 C49 C50 F2 63.4(4)
O6 C49 C50 F1 4.6(4)
O5 C49 C50 F1 -175.4(3)
O6 C49 C50 F3 123.3(3)
O5 C49 C50 F3 -56.7(4)
